data_4320984
loop_
_publ_author_name
'Sue Roche'
'Harry Adams'
'Sharon E. Spey'
'James A. Thomas'

_publ_section_title
;
 Controlling Substitution Chemistry in Ruthenium(II) Systems. Synthesis of
 Heteroleptic Complexes Incorporating the [Ru([9]aneS3)]2+ Metal Center
;
_journal_name_full 'Inorganic Chemistry'
_journal_page_first 2385
_journal_page_last 2390
_journal_paper_doi 10.1021/ic991336g
_journal_volume 39
_journal_year 2000
_chemical_formula_sum 'C18 H25 F12 N3 P2 Ru S3'
_chemical_formula_weight 770.60
_chemical_name_systematic
; 
 ? 
;
_space_group_IT_number 2
_symmetry_cell_setting triclinic
_symmetry_space_group_name_Hall '-P 1'
_symmetry_space_group_name_H-M 'P -1'
_atom_sites_solution_hydrogens geom
_atom_sites_solution_primary direct
_atom_sites_solution_secondary difmap
_audit_creation_method SHELXL-97
_cell_angle_alpha 100.518(3)
_cell_angle_beta 100.542(3)
_cell_angle_gamma 112.493(3)
_cell_formula_units_Z 2
_cell_length_a 11.3958(19)
_cell_length_b 11.4280(19)
_cell_length_c 11.930(2)
_cell_measurement_temperature 150(2)
_cell_volume 1355.6(4)
_computing_structure_refinement 'SHELXL-97 (Sheldrick, 1997)'
_computing_structure_solution 'SHELXS-97 (Sheldrick, 1990)'
_diffrn_ambient_temperature 150(2)
_diffrn_measured_fraction_theta_full 0.917
_diffrn_measured_fraction_theta_max 0.917
_diffrn_radiation_monochromator graphite
_diffrn_radiation_source 'fine-focus sealed tube'
_diffrn_radiation_type MoK\a
_diffrn_radiation_wavelength 0.71073
_diffrn_reflns_av_R_equivalents 0.0387
_diffrn_reflns_av_sigmaI/netI 0.0551
_diffrn_reflns_limit_h_max 14
_diffrn_reflns_limit_h_min -14
_diffrn_reflns_limit_k_max 13
_diffrn_reflns_limit_k_min -14
_diffrn_reflns_limit_l_max 15
_diffrn_reflns_limit_l_min -9
_diffrn_reflns_number 9012
_diffrn_reflns_theta_full 28.34
_diffrn_reflns_theta_max 28.34
_diffrn_reflns_theta_min 1.81
_exptl_absorpt_coefficient_mu 1.026
_exptl_absorpt_correction_T_max 0.8368
_exptl_absorpt_correction_T_min 0.7217
_exptl_absorpt_correction_type multi-scan
_exptl_crystal_colour green
_exptl_crystal_density_diffrn 1.888
_exptl_crystal_density_method 'not measured'
_exptl_crystal_description block
_exptl_crystal_F_000 768
_exptl_crystal_size_max 0.34
_exptl_crystal_size_mid 0.32
_exptl_crystal_size_min 0.18
_refine_diff_density_max 1.220
_refine_diff_density_min -0.747
_refine_diff_density_rms 0.108
_refine_ls_extinction_method none
_refine_ls_goodness_of_fit_ref 1.016
_refine_ls_hydrogen_treatment mixed
_refine_ls_matrix_type full
_refine_ls_number_parameters 435
_refine_ls_number_reflns 6186
_refine_ls_number_restraints 226
_refine_ls_restrained_S_all 1.028
_refine_ls_R_factor_all 0.0712
_refine_ls_R_factor_gt 0.0523
_refine_ls_shift/su_max 0.000
_refine_ls_shift/su_mean 0.000
_refine_ls_structure_factor_coef Fsqd
_refine_ls_weighting_details 'calc w=1/[\s^2^(Fo^2^)+(0.0964P)^2^+0.0000P] where P=(Fo^2^+2Fc^2^)/3'
_refine_ls_weighting_scheme calc
_refine_ls_wR_factor_gt 0.1423
_refine_ls_wR_factor_ref 0.1536
_reflns_number_gt 4538
_reflns_number_total 6186
_reflns_threshold_expression >2sigma(I)
_cod_data_source_file ic991336g_3.cif
_cod_data_source_block iaj3m
_cod_database_code 4320984

loop_
_symmetry_equiv_pos_as_xyz
'x, y, z'
'-x, -y, -z'

loop_
_atom_site_label
_atom_site_type_symbol
_atom_site_fract_x
_atom_site_fract_y
_atom_site_fract_z
_atom_site_U_iso_or_equiv
_atom_site_adp_type
_atom_site_occupancy
_atom_site_symmetry_multiplicity
_atom_site_calc_flag
_atom_site_refinement_flags
_atom_site_disorder_assembly
_atom_site_disorder_group
Ru1 Ru 0.13151(3) 0.31850(3) 0.25994(3) 0.03807(14) Uani 1 1 d . C .
P1 P 0.11690(13) 0.24393(11) -0.29725(11) 0.0473(3) Uani 1 1 d D . .
P2 P -0.43571(12) 0.10278(13) -0.18822(11) 0.0516(3) Uani 1 1 d D . .
S1 S -0.03909(11) 0.29318(12) 0.34609(13) 0.0506(3) Uani 1 1 d D . .
S2 S 0.04936(12) 0.41992(12) 0.13853(13) 0.0558(4) Uani 1 1 d D . .
S3 S -0.00585(11) 0.12191(11) 0.11909(10) 0.0445(3) Uani 1 1 d . . .
N1 N 0.2921(3) 0.3419(4) 0.1831(3) 0.0407(8) Uani 1 1 d . . .
N2 N 0.2571(4) 0.4992(3) 0.3965(3) 0.0409(7) Uani 1 1 d DU . .
N3 N 0.1972(3) 0.2112(3) 0.3584(3) 0.0367(7) Uani 1 1 d . . .
F1 F 0.1814(4) 0.3277(4) -0.1631(2) 0.0949(13) Uani 1 1 d D A .
F2 F 0.1829(5) 0.3751(3) -0.3327(4) 0.1059(15) Uani 1 1 d D A .
F3A F 0.2460(10) 0.231(2) -0.314(2) 0.117(6) Uani 0.57(4) 1 d PDU A 1
F3B F 0.2373(8) 0.2063(12) -0.283(2) 0.070(5) Uani 0.43(4) 1 d PDU A 2
F4 F 0.0498(3) 0.1626(4) -0.4320(2) 0.0792(10) Uani 1 1 d D A .
F5 F 0.0425(5) 0.1138(3) -0.2621(4) 0.1104(16) Uani 1 1 d D A .
F6 F -0.0100(3) 0.2686(5) -0.2951(4) 0.1057(15) Uani 1 1 d D A .
F7 F -0.3443(3) 0.0274(3) -0.1961(3) 0.0743(9) Uani 1 1 d D B .
F8 F -0.4945(4) 0.0473(4) -0.3282(2) 0.0798(10) Uani 1 1 d D B .
F9 F -0.5482(3) -0.0284(4) -0.1800(4) 0.1001(13) Uani 1 1 d D B .
F10A F -0.5403(13) 0.1609(18) -0.1763(10) 0.080(4) Uani 0.69(5) 1 d PDU B 1
F10B F -0.492(5) 0.209(3) -0.200(3) 0.108(11) Uani 0.31(5) 1 d PDU B 2
F11 F -0.3791(3) 0.1497(4) -0.0479(2) 0.0902(12) Uani 1 1 d D B .
F12 F -0.3196(3) 0.2287(3) -0.1978(4) 0.0996(14) Uani 1 1 d D B .
C1A C -0.1312(12) 0.3849(12) 0.2905(10) 0.053(2) Uani 0.520(10) 1 d PDU C 1
H1AA H -0.2251 0.3367 0.2801 0.064 Uiso 0.520(10) 1 calc PR C 1
H1AB H -0.0997 0.4713 0.3455 0.064 Uiso 0.520(10) 1 calc PR C 1
C1B C -0.1403(10) 0.3457(10) 0.2425(9) 0.0519(19) Uani 0.480(10) 1 d PDU C 2
H1BA H -0.1939 0.2716 0.1730 0.062 Uiso 0.480(10) 1 calc PR C 2
H1BB H -0.2001 0.3672 0.2814 0.062 Uiso 0.480(10) 1 calc PR C 2
C2A C -0.1036(9) 0.3973(11) 0.1710(9) 0.0551(19) Uani 0.520(10) 1 d PDU C 1
H2AA H -0.1211 0.4703 0.1554 0.066 Uiso 0.520(10) 1 calc PR C 1
H2AB H -0.1711 0.3185 0.1117 0.066 Uiso 0.520(10) 1 calc PR C 1
C2B C -0.0613(12) 0.4641(11) 0.2016(11) 0.056(2) Uani 0.480(10) 1 d PDU C 2
H2BA H -0.0134 0.5425 0.2683 0.067 Uiso 0.480(10) 1 calc PR C 2
H2BB H -0.1196 0.4810 0.1433 0.067 Uiso 0.480(10) 1 calc PR C 2
C3A C -0.0570(18) 0.2914(10) 0.0047(8) 0.079(5) Uani 0.520(10) 1 d PDU C 1
H3AA H -0.1477 0.2720 0.0045 0.095 Uiso 0.520(10) 1 calc PR C 1
H3AB H -0.0417 0.3268 -0.0620 0.095 Uiso 0.520(10) 1 calc PR C 1
C3B C -0.013(2) 0.3054(9) -0.0072(7) 0.078(5) Uani 0.480(10) 1 d PDU C 2
H3BA H -0.0918 0.3108 -0.0482 0.093 Uiso 0.480(10) 1 calc PR C 2
H3BB H 0.0523 0.3357 -0.0500 0.093 Uiso 0.480(10) 1 calc PR C 2
C4 C -0.0457(6) 0.1689(5) -0.0168(4) 0.0631(15) Uani 1 1 d D C .
H4AA H 0.0226 0.1759 -0.0567 0.076 Uiso 0.520(10) 1 calc PR C 1
H4AB H -0.1285 0.0998 -0.0695 0.076 Uiso 0.520(10) 1 calc PR C 1
H4BA H 0.0217 0.1744 -0.0575 0.076 Uiso 0.480(10) 1 d PR C 2
H4BB H -0.1292 0.1001 -0.0688 0.076 Uiso 0.480(10) 1 d PR C 2
C5 C -0.1648(4) 0.0633(5) 0.1560(5) 0.0546(13) Uani 1 1 d . C .
H5A H -0.2237 0.0916 0.1109 0.066 Uiso 1 1 calc R . .
H5B H -0.2059 -0.0323 0.1343 0.066 Uiso 1 1 calc R . .
C6 C -0.1442(5) 0.1172(5) 0.2878(5) 0.0526(12) Uani 1 1 d . C .
H6A H -0.1051 0.0708 0.3309 0.063 Uiso 1 1 calc R . .
H6B H -0.2296 0.0992 0.3021 0.063 Uiso 1 1 calc R . .
C7 C 0.3194(5) 0.2409(5) 0.1445(4) 0.0489(11) Uani 1 1 d . C .
H7A H 0.2643 0.1577 0.1476 0.059 Uiso 1 1 calc R . .
C8 C 0.4263(5) 0.2548(5) 0.0999(4) 0.0545(12) Uani 1 1 d . . .
H8A H 0.4421 0.1822 0.0725 0.065 Uiso 1 1 calc R C .
C9 C 0.5091(5) 0.3789(7) 0.0970(5) 0.0685(17) Uani 1 1 d . C .
H9A H 0.5820 0.3909 0.0678 0.082 Uiso 1 1 calc R . .
C10 C 0.4833(5) 0.4841(6) 0.1372(5) 0.0645(15) Uani 1 1 d . . .
H10A H 0.5391 0.5685 0.1373 0.077 Uiso 1 1 calc R C .
C11 C 0.3738(5) 0.4623(5) 0.1774(4) 0.0518(12) Uani 1 1 d . C .
H11A H 0.3544 0.5333 0.2018 0.062 Uiso 1 1 calc R . .
C14 C 0.4201(4) 0.7286(4) 0.5794(3) 0.0545(9) Uani 1 1 d DU . .
H14A H 0.4780 0.8046 0.6396 0.065 Uiso 0.536(7) 1 calc PR D 1
H14B H 0.4727 0.8042 0.6418 0.065 Uiso 0.464(7) 1 calc PR D 2
C12A C 0.3058(4) 0.4852(4) 0.5028(3) 0.0451(12) Uani 0.536(7) 1 d PRDU C 1
H12A H 0.2860 0.4024 0.5148 0.054 Uiso 0.536(7) 1 calc PR D 1
C13A C 0.3875(10) 0.6009(6) 0.5943(7) 0.0493(13) Uani 0.536(7) 1 d PDU C 1
H13A H 0.4217 0.5935 0.6682 0.059 Uiso 0.536(7) 1 calc PR D 1
C15A C 0.3595(10) 0.7330(7) 0.4678(7) 0.0510(13) Uani 0.536(7) 1 d PDU C 1
H15A H 0.3701 0.8140 0.4554 0.061 Uiso 0.536(7) 1 calc PR D 1
C16A C 0.2845(10) 0.6197(6) 0.3762(7) 0.0477(13) Uani 0.536(7) 1 d PDU C 1
H16A H 0.2526 0.6250 0.3007 0.057 Uiso 0.536(7) 1 calc PR D 1
C12B C 0.3560(8) 0.5007(8) 0.4835(7) 0.0470(13) Uani 0.464(7) 1 d PDU C 2
H12B H 0.3631 0.4225 0.4842 0.056 Uiso 0.464(7) 1 calc PR D 2
C13B C 0.4465(10) 0.6174(7) 0.5713(8) 0.0494(13) Uani 0.464(7) 1 d PDU C 2
H13B H 0.5208 0.6207 0.6221 0.059 Uiso 0.464(7) 1 calc PR D 2
C15B C 0.3215(9) 0.7281(8) 0.4996(9) 0.0499(14) Uani 0.464(7) 1 d PDU C 2
H15B H 0.3083 0.8042 0.5048 0.060 Uiso 0.464(7) 1 calc PR D 2
C16B C 0.2384(9) 0.6150(7) 0.4089(9) 0.0463(13) Uani 0.464(7) 1 d PDU C 2
H16B H 0.1687 0.6157 0.3550 0.056 Uiso 0.464(7) 1 calc PR D 2
C17 C 0.2225(4) 0.1404(4) 0.4017(4) 0.0415(9) Uani 1 1 d . C .
C18 C 0.2589(5) 0.0536(5) 0.4592(4) 0.0501(11) Uani 1 1 d . . .
H18A H 0.2953 0.0090 0.4098 0.075 Uiso 1 1 calc R C .
H18B H 0.1820 -0.0101 0.4719 0.075 Uiso 1 1 calc R . .
H18C H 0.3237 0.1043 0.5342 0.075 Uiso 1 1 calc R . .

loop_
_atom_site_aniso_label
_atom_site_aniso_U_11
_atom_site_aniso_U_22
_atom_site_aniso_U_33
_atom_site_aniso_U_23
_atom_site_aniso_U_13
_atom_site_aniso_U_12
Ru1 0.02871(19) 0.0356(2) 0.0448(2) 0.02061(15) 0.00168(14) 0.00820(14)
P1 0.0545(7) 0.0433(6) 0.0497(7) 0.0184(5) 0.0186(6) 0.0226(6)
P2 0.0382(6) 0.0614(8) 0.0488(7) 0.0069(6) 0.0005(5) 0.0239(6)
S1 0.0344(6) 0.0456(6) 0.0780(9) 0.0294(6) 0.0155(5) 0.0184(5)
S2 0.0443(6) 0.0423(6) 0.0695(8) 0.0323(6) -0.0067(6) 0.0095(5)
S3 0.0358(5) 0.0424(6) 0.0416(6) 0.0206(5) -0.0033(4) 0.0051(4)
N1 0.0309(17) 0.046(2) 0.0375(19) 0.0191(16) 0.0012(14) 0.0087(15)
N2 0.0413(16) 0.0387(14) 0.0432(15) 0.0193(12) 0.0084(12) 0.0156(12)
N3 0.0300(17) 0.0376(18) 0.0404(19) 0.0185(15) 0.0057(14) 0.0109(14)
F1 0.092(3) 0.115(3) 0.058(2) -0.003(2) 0.0108(19) 0.041(3)
F2 0.140(4) 0.061(2) 0.125(4) 0.051(2) 0.061(3) 0.030(2)
F3A 0.108(8) 0.181(13) 0.083(9) -0.020(8) 0.004(5) 0.118(9)
F3B 0.040(5) 0.054(7) 0.115(12) 0.036(7) 0.005(5) 0.022(5)
F4 0.075(2) 0.092(2) 0.0536(19) 0.0106(18) 0.0200(17) 0.022(2)
F5 0.137(4) 0.080(3) 0.098(3) 0.056(2) 0.019(3) 0.022(3)
F6 0.079(3) 0.145(4) 0.108(3) 0.019(3) 0.039(2) 0.066(3)
F7 0.0539(19) 0.071(2) 0.094(3) 0.0106(18) 0.0092(17) 0.0342(17)
F8 0.076(2) 0.090(3) 0.0521(19) 0.0035(17) -0.0085(16) 0.033(2)
F9 0.046(2) 0.125(3) 0.103(3) 0.042(3) 0.0133(19) 0.009(2)
F10A 0.053(5) 0.103(7) 0.082(5) 0.004(4) -0.001(3) 0.050(6)
F10B 0.076(18) 0.106(15) 0.140(18) -0.010(12) -0.001(14) 0.071(15)
F11 0.060(2) 0.149(4) 0.0467(18) 0.000(2) -0.0007(15) 0.049(2)
F12 0.092(3) 0.065(2) 0.102(3) 0.037(2) -0.006(2) 0.001(2)
C1A 0.072(4) 0.054(5) 0.060(5) 0.019(4) 0.025(4) 0.050(4)
C1B 0.074(4) 0.053(4) 0.058(5) 0.015(4) 0.027(4) 0.053(4)
C2A 0.082(4) 0.054(4) 0.056(4) 0.017(4) 0.020(4) 0.055(4)
C2B 0.084(4) 0.051(4) 0.058(5) 0.017(4) 0.022(4) 0.052(4)
C3A 0.155(13) 0.120(6) 0.037(4) 0.043(4) 0.048(6) 0.117(8)
C3B 0.158(13) 0.120(6) 0.032(4) 0.043(4) 0.053(6) 0.117(8)
C4 0.065(3) 0.051(3) 0.042(3) 0.023(2) -0.013(2) 0.000(2)
C5 0.031(2) 0.048(3) 0.069(3) 0.030(2) -0.002(2) 0.0015(19)
C6 0.033(2) 0.048(3) 0.071(3) 0.028(2) 0.009(2) 0.0091(19)
C7 0.040(2) 0.055(3) 0.041(2) 0.016(2) 0.0030(19) 0.011(2)
C8 0.048(3) 0.072(3) 0.039(3) 0.017(2) 0.011(2) 0.021(2)
C9 0.046(3) 0.100(5) 0.051(3) 0.031(3) 0.021(2) 0.016(3)
C10 0.048(3) 0.070(4) 0.059(3) 0.028(3) 0.013(2) 0.003(3)
C11 0.042(2) 0.055(3) 0.044(3) 0.027(2) 0.003(2) 0.004(2)
C14 0.0541(19) 0.0467(16) 0.0511(18) 0.0104(15) 0.0087(15) 0.0139(15)
C12A 0.046(2) 0.0426(18) 0.045(2) 0.0128(17) 0.0081(18) 0.0194(18)
C13A 0.050(2) 0.0455(19) 0.046(2) 0.0109(18) 0.0071(19) 0.0182(19)
C15A 0.051(2) 0.0414(18) 0.051(2) 0.0187(18) 0.0097(19) 0.0099(19)
C16A 0.048(2) 0.0404(18) 0.049(2) 0.0211(18) 0.0084(18) 0.0112(18)
C12B 0.047(2) 0.0437(19) 0.046(2) 0.0122(18) 0.0061(19) 0.0187(19)
C13B 0.049(2) 0.0454(19) 0.048(2) 0.0106(18) 0.0063(19) 0.0185(19)
C15B 0.051(2) 0.0411(19) 0.051(2) 0.0179(19) 0.0096(19) 0.0123(19)
C16B 0.047(2) 0.0395(18) 0.048(2) 0.0205(18) 0.0079(19) 0.0134(19)
C17 0.037(2) 0.045(2) 0.046(2) 0.019(2) 0.0153(18) 0.0172(19)
C18 0.056(3) 0.051(3) 0.057(3) 0.027(2) 0.018(2) 0.031(2)

loop_
_atom_type_symbol
_atom_type_description
_atom_type_scat_dispersion_real
_atom_type_scat_dispersion_imag
_atom_type_scat_source
C C 0.0033 0.0016 'International Tables Vol C Tables 4.2.6.8 and 6.1.1.4'
H H 0.0000 0.0000 'International Tables Vol C Tables 4.2.6.8 and 6.1.1.4'
N N 0.0061 0.0033 'International Tables Vol C Tables 4.2.6.8 and 6.1.1.4'
F F 0.0171 0.0103 'International Tables Vol C Tables 4.2.6.8 and 6.1.1.4'
P P 0.1023 0.0942 'International Tables Vol C Tables 4.2.6.8 and 6.1.1.4'
S S 0.1246 0.1234 'International Tables Vol C Tables 4.2.6.8 and 6.1.1.4'
Ru Ru -1.2594 0.8363 'International Tables Vol C Tables 4.2.6.8 and 6.1.1.4'

loop_
_geom_angle_atom_site_label_1
_geom_angle_atom_site_label_2
_geom_angle_atom_site_label_3
_geom_angle
_geom_angle_site_symmetry_1
_geom_angle_site_symmetry_3
_geom_angle_publ_flag
N3 Ru1 N1 87.22(13) . . ?
N3 Ru1 N2 91.00(13) . . ?
N1 Ru1 N2 89.43(14) . . ?
N3 Ru1 S2 175.02(10) . . ?
N1 Ru1 S2 92.32(10) . . ?
N2 Ru1 S2 93.96(10) . . ?
N3 Ru1 S3 87.71(10) . . ?
N1 Ru1 S3 92.16(10) . . ?
N2 Ru1 S3 177.90(9) . . ?
S2 Ru1 S3 87.35(5) . . ?
N3 Ru1 S1 91.83(10) . . ?
N1 Ru1 S1 178.89(9) . . ?
N2 Ru1 S1 90.02(10) . . ?
S2 Ru1 S1 88.69(5) . . ?
S3 Ru1 S1 88.37(5) . . ?
F2 P1 F3A 81.7(12) . . ?
F2 P1 F3B 97.9(5) . . ?
F3A P1 F3B 18.6(12) . . ?
F2 P1 F1 88.0(3) . . ?
F3A P1 F1 94.7(7) . . ?
F3B P1 F1 86.4(8) . . ?
F2 P1 F4 91.2(2) . . ?
F3A P1 F4 86.7(7) . . ?
F3B P1 F4 95.2(8) . . ?
F1 P1 F4 178.3(2) . . ?
F2 P1 F6 90.7(3) . . ?
F3A P1 F6 171.2(13) . . ?
F3B P1 F6 170.2(7) . . ?
F1 P1 F6 89.3(2) . . ?
F4 P1 F6 89.2(2) . . ?
F2 P1 F5 176.4(3) . . ?
F3A P1 F5 101.9(12) . . ?
F3B P1 F5 85.7(5) . . ?
F1 P1 F5 92.2(2) . . ?
F4 P1 F5 88.5(2) . . ?
F6 P1 F5 85.7(3) . . ?
F12 P2 F10A 99.2(8) . . ?
F12 P2 F10B 73(2) . . ?
F10A P2 F10B 27.5(17) . . ?
F12 P2 F8 92.3(2) . . ?
F10A P2 F8 92.4(4) . . ?
F10B P2 F8 85.7(12) . . ?
F12 P2 F11 90.3(2) . . ?
F10A P2 F11 89.2(4) . . ?
F10B P2 F11 97.1(13) . . ?
F8 P2 F11 176.7(2) . . ?
F12 P2 F9 176.9(3) . . ?
F10A P2 F9 83.9(8) . . ?
F10B P2 F9 110(2) . . ?
F8 P2 F9 87.2(2) . . ?
F11 P2 F9 90.1(2) . . ?
F12 P2 F7 88.6(2) . . ?
F10A P2 F7 172.1(8) . . ?
F10B P2 F7 160(2) . . ?
F8 P2 F7 88.42(19) . . ?
F11 P2 F7 89.6(2) . . ?
F9 P2 F7 88.4(2) . . ?
C6 S1 C1B 96.3(4) . . ?
C6 S1 C1A 109.0(5) . . ?
C1B S1 C1A 19.2(4) . . ?
C6 S1 Ru1 102.17(17) . . ?
C1B S1 Ru1 99.6(4) . . ?
C1A S1 Ru1 109.7(3) . . ?
C2B S2 C2A 23.0(4) . . ?
C2B S2 C3B 118.8(9) . . ?
C2A S2 C3B 99.5(8) . . ?
C2B S2 C3A 103.5(8) . . ?
C2A S2 C3A 83.2(8) . . ?
C3B S2 C3A 16.6(11) . . ?
C2B S2 Ru1 107.0(4) . . ?
C2A S2 Ru1 102.8(3) . . ?
C3B S2 Ru1 104.7(3) . . ?
C3A S2 Ru1 105.6(3) . . ?
C4 S3 C5 102.6(2) . . ?
C4 S3 Ru1 104.52(16) . . ?
C5 S3 Ru1 106.25(18) . . ?
C7 N1 C11 117.5(4) . . ?
C7 N1 Ru1 121.6(3) . . ?
C11 N1 Ru1 120.8(3) . . ?
C12A N2 C16A 122.7(4) . . ?
C12A N2 C12B 26.7(5) . . ?
C16A N2 C12B 113.1(6) . . ?
C12A N2 C16B 111.8(5) . . ?
C16A N2 C16B 29.3(5) . . ?
C12B N2 C16B 116.8(5) . . ?
C12A N2 Ru1 115.5(3) . . ?
C16A N2 Ru1 121.8(4) . . ?
C12B N2 Ru1 119.0(4) . . ?
C16B N2 Ru1 124.0(4) . . ?
C17 N3 Ru1 172.1(4) . . ?
C2A C1A S1 105.2(6) . . ?
C2B C1B S1 115.3(8) . . ?
C1A C2A S2 124.8(7) . . ?
C1B C2B S2 105.5(7) . . ?
C4 C3A S2 118.6(6) . . ?
C4 C3B S2 118.6(6) . . ?
C3B C4 C3A 20.8(14) . . ?
C3B C4 S3 118.3(4) . . ?
C3A C4 S3 113.2(5) . . ?
C6 C5 S3 110.6(3) . . ?
C5 C6 S1 114.0(3) . . ?
N1 C7 C8 122.7(5) . . ?
C9 C8 C7 118.5(5) . . ?
C10 C9 C8 119.6(5) . . ?
C11 C10 C9 118.6(5) . . ?
N1 C11 C10 123.0(5) . . ?
C15B C14 C13B 121.4(5) . . ?
C15B C14 C15A 26.0(5) . . ?
C13B C14 C15A 111.8(7) . . ?
C15B C14 C13A 110.3(6) . . ?
C13B C14 C13A 30.6(5) . . ?
C15A C14 C13A 115.5(4) . . ?
N2 C12A C13A 117.1(4) . . ?
C12A C13A C14 123.1(5) . . ?
C16A C15A C14 121.3(6) . . ?
N2 C16A C15A 119.9(5) . . ?
N2 C12B C13B 121.9(6) . . ?
C14 C13B C12B 117.4(6) . . ?
C14 C15B C16B 120.3(6) . . ?
C15B C16B N2 121.5(6) . . ?
N3 C17 C18 178.1(5) . . ?

loop_
_geom_bond_atom_site_label_1
_geom_bond_atom_site_label_2
_geom_bond_distance
_geom_bond_site_symmetry_2
_geom_bond_publ_flag
Ru1 N3 2.085(3) . ?
Ru1 N1 2.142(4) . ?
Ru1 N2 2.150(4) . ?
Ru1 S2 2.2944(12) . ?
Ru1 S3 2.2999(12) . ?
Ru1 S1 2.3084(13) . ?
P1 F2 1.573(2) . ?
P1 F3A 1.578(3) . ?
P1 F3B 1.578(3) . ?
P1 F1 1.578(2) . ?
P1 F4 1.579(2) . ?
P1 F6 1.580(2) . ?
P1 F5 1.581(2) . ?
P2 F12 1.579(2) . ?
P2 F10A 1.586(3) . ?
P2 F10B 1.587(3) . ?
P2 F8 1.587(2) . ?
P2 F11 1.587(2) . ?
P2 F9 1.591(2) . ?
P2 F7 1.591(2) . ?
S1 C6 1.818(5) . ?
S1 C1B 1.870(7) . ?
S1 C1A 1.865(6) . ?
S2 C2B 1.762(7) . ?
S2 C2A 1.788(7) . ?
S2 C3B 1.801(8) . ?
S2 C3A 1.802(8) . ?
S3 C4 1.832(5) . ?
S3 C5 1.843(5) . ?
N1 C7 1.332(6) . ?
N1 C11 1.358(5) . ?
N2 C12A 1.352(5) . ?
N2 C16A 1.368(6) . ?
N2 C12B 1.378(6) . ?
N2 C16B 1.405(6) . ?
N3 C17 1.132(5) . ?
C1A C2A 1.534(9) . ?
C1B C2B 1.532(9) . ?
C3A C4 1.436(9) . ?
C3B C4 1.436(9) . ?
C5 C6 1.518(7) . ?
C7 C8 1.383(7) . ?
C8 C9 1.382(8) . ?
C9 C10 1.368(9) . ?
C10 C11 1.369(8) . ?
C14 C15B 1.331(7) . ?
C14 C13B 1.404(7) . ?
C14 C15A 1.403(7) . ?
C14 C13A 1.415(6) . ?
C12A C13A 1.402(8) . ?
C15A C16A 1.377(9) . ?
C12B C13B 1.408(8) . ?
C15B C16B 1.385(9) . ?
C17 C18 1.445(6) . ?

loop_
_geom_torsion_atom_site_label_1
_geom_torsion_atom_site_label_2
_geom_torsion_atom_site_label_3
_geom_torsion_atom_site_label_4
_geom_torsion
_geom_torsion_site_symmetry_1
_geom_torsion_site_symmetry_2
_geom_torsion_site_symmetry_3
_geom_torsion_site_symmetry_4
_geom_torsion_publ_flag
N3 Ru1 S1 C6 -67.44(19) . . . . ?
N1 Ru1 S1 C6 -98(5) . . . . ?
N2 Ru1 S1 C6 -158.44(19) . . . . ?
S2 Ru1 S1 C6 107.60(17) . . . . ?
S3 Ru1 S1 C6 20.21(17) . . . . ?
N3 Ru1 S1 C1B -166.1(3) . . . . ?
N1 Ru1 S1 C1B 163(5) . . . . ?
N2 Ru1 S1 C1B 102.9(3) . . . . ?
S2 Ru1 S1 C1B 8.9(3) . . . . ?
S3 Ru1 S1 C1B -78.4(3) . . . . ?
N3 Ru1 S1 C1A 177.0(5) . . . . ?
N1 Ru1 S1 C1A 147(5) . . . . ?
N2 Ru1 S1 C1A 86.0(5) . . . . ?
S2 Ru1 S1 C1A -8.0(5) . . . . ?
S3 Ru1 S1 C1A -95.3(5) . . . . ?
N3 Ru1 S2 C2B 112.1(12) . . . . ?
N1 Ru1 S2 C2B -163.4(5) . . . . ?
N2 Ru1 S2 C2B -73.9(5) . . . . ?
S3 Ru1 S2 C2B 104.5(5) . . . . ?
S1 Ru1 S2 C2B 16.1(5) . . . . ?
N3 Ru1 S2 C2A 88.7(12) . . . . ?
N1 Ru1 S2 C2A 173.2(4) . . . . ?
N2 Ru1 S2 C2A -97.2(4) . . . . ?
S3 Ru1 S2 C2A 81.1(4) . . . . ?
S1 Ru1 S2 C2A -7.3(4) . . . . ?
N3 Ru1 S2 C3B -14.9(13) . . . . ?
N1 Ru1 S2 C3B 69.6(7) . . . . ?
N2 Ru1 S2 C3B 159.2(7) . . . . ?
S3 Ru1 S2 C3B -22.4(7) . . . . ?
S1 Ru1 S2 C3B -110.9(7) . . . . ?
N3 Ru1 S2 C3A 2.3(13) . . . . ?
N1 Ru1 S2 C3A 86.8(7) . . . . ?
N2 Ru1 S2 C3A 176.3(7) . . . . ?
S3 Ru1 S2 C3A -5.3(7) . . . . ?
S1 Ru1 S2 C3A -93.7(7) . . . . ?
N3 Ru1 S3 C4 -159.6(2) . . . . ?
N1 Ru1 S3 C4 -72.5(2) . . . . ?
N2 Ru1 S3 C4 148(3) . . . . ?
S2 Ru1 S3 C4 19.7(2) . . . . ?
S1 Ru1 S3 C4 108.5(2) . . . . ?
N3 Ru1 S3 C5 92.29(18) . . . . ?
N1 Ru1 S3 C5 179.42(18) . . . . ?
N2 Ru1 S3 C5 40(3) . . . . ?
S2 Ru1 S3 C5 -88.36(16) . . . . ?
S1 Ru1 S3 C5 0.40(16) . . . . ?
N3 Ru1 N1 C7 45.6(3) . . . . ?
N2 Ru1 N1 C7 136.6(3) . . . . ?
S2 Ru1 N1 C7 -129.4(3) . . . . ?
S3 Ru1 N1 C7 -42.0(3) . . . . ?
S1 Ru1 N1 C7 76(5) . . . . ?
N3 Ru1 N1 C11 -131.2(3) . . . . ?
N2 Ru1 N1 C11 -40.2(3) . . . . ?
S2 Ru1 N1 C11 53.8(3) . . . . ?
S3 Ru1 N1 C11 141.2(3) . . . . ?
S1 Ru1 N1 C11 -101(5) . . . . ?
N3 Ru1 N2 C12A -15.3(3) . . . . ?
N1 Ru1 N2 C12A -102.5(3) . . . . ?
S2 Ru1 N2 C12A 165.2(3) . . . . ?
S3 Ru1 N2 C12A 37(3) . . . . ?
S1 Ru1 N2 C12A 76.5(3) . . . . ?
N3 Ru1 N2 C16A 165.0(6) . . . . ?
N1 Ru1 N2 C16A 77.8(6) . . . . ?
S2 Ru1 N2 C16A -14.5(6) . . . . ?
S3 Ru1 N2 C16A -143(3) . . . . ?
S1 Ru1 N2 C16A -103.2(6) . . . . ?
N3 Ru1 N2 C12B 14.5(6) . . . . ?
N1 Ru1 N2 C12B -72.7(6) . . . . ?
S2 Ru1 N2 C12B -165.0(6) . . . . ?
S3 Ru1 N2 C12B 66(3) . . . . ?
S1 Ru1 N2 C12B 106.3(6) . . . . ?
N3 Ru1 N2 C16B -160.1(6) . . . . ?
N1 Ru1 N2 C16B 112.7(6) . . . . ?
S2 Ru1 N2 C16B 20.4(6) . . . . ?
S3 Ru1 N2 C16B -108(3) . . . . ?
S1 Ru1 N2 C16B -68.2(6) . . . . ?
N1 Ru1 N3 C17 -95(3) . . . . ?
N2 Ru1 N3 C17 176(3) . . . . ?
S2 Ru1 N3 C17 -10(3) . . . . ?
S3 Ru1 N3 C17 -2(3) . . . . ?
S1 Ru1 N3 C17 86(3) . . . . ?
C6 S1 C1A C2A -87.8(9) . . . . ?
C1B S1 C1A C2A -37.4(12) . . . . ?
Ru1 S1 C1A C2A 23.3(10) . . . . ?
C6 S1 C1B C2B -143.6(8) . . . . ?
C1A S1 C1B C2B 83.5(16) . . . . ?
Ru1 S1 C1B C2B -40.1(9) . . . . ?
S1 C1A C2A S2 -35.5(13) . . . . ?
C2B S2 C2A C1A -74.7(15) . . . . ?
C3B S2 C2A C1A 136.5(10) . . . . ?
C3A S2 C2A C1A 133.4(10) . . . . ?
Ru1 S2 C2A C1A 28.9(11) . . . . ?
S1 C1B C2B S2 55.6(11) . . . . ?
C2A S2 C2B C1B 40.5(9) . . . . ?
C3B S2 C2B C1B 76.1(9) . . . . ?
C3A S2 C2B C1B 69.2(9) . . . . ?
Ru1 S2 C2B C1B -42.0(9) . . . . ?
C2B S2 C3A C4 -128.3(13) . . . . ?
C2A S2 C3A C4 -117.4(14) . . . . ?
C3B S2 C3A C4 73.2(13) . . . . ?
Ru1 S2 C3A C4 -16.0(15) . . . . ?
C2B S2 C3B C4 -97.4(14) . . . . ?
C2A S2 C3B C4 -84.1(14) . . . . ?
C3A S2 C3B C4 -73.4(13) . . . . ?
Ru1 S2 C3B C4 21.9(16) . . . . ?
S2 C3B C4 C3A 74.7(12) . . . . ?
S2 C3B C4 S3 -6.3(19) . . . . ?
S2 C3A C4 C3B -74.4(12) . . . . ?
S2 C3A C4 S3 34.6(16) . . . . ?
C5 S3 C4 C3B 98.1(11) . . . . ?
Ru1 S3 C4 C3B -12.6(11) . . . . ?
C5 S3 C4 C3A 75.7(9) . . . . ?
Ru1 S3 C4 C3A -35.1(9) . . . . ?
C4 S3 C5 C6 -135.8(4) . . . . ?
Ru1 S3 C5 C6 -26.4(4) . . . . ?
S3 C5 C6 S1 47.6(4) . . . . ?
C1B S1 C6 C5 57.1(5) . . . . ?
C1A S1 C6 C5 71.8(5) . . . . ?
Ru1 S1 C6 C5 -44.2(4) . . . . ?
C11 N1 C7 C8 0.1(6) . . . . ?
Ru1 N1 C7 C8 -176.8(3) . . . . ?
N1 C7 C8 C9 1.0(7) . . . . ?
C7 C8 C9 C10 -0.4(8) . . . . ?
C8 C9 C10 C11 -1.3(8) . . . . ?
C7 N1 C11 C10 -1.9(7) . . . . ?
Ru1 N1 C11 C10 175.0(4) . . . . ?
C9 C10 C11 N1 2.5(8) . . . . ?
C16A N2 C12A C13A 0.1(9) . . . . ?
C12B N2 C12A C13A 76.1(10) . . . . ?
C16B N2 C12A C13A -30.6(9) . . . . ?
Ru1 N2 C12A C13A -179.6(5) . . . . ?
N2 C12A C13A C14 -0.2(12) . . . . ?
C15B C14 C13A C12A 31.1(12) . . . . ?
C13B C14 C13A C12A -86.7(11) . . . . ?
C15A C14 C13A C12A 3.3(13) . . . . ?
C15B C14 C15A C16A -90.6(13) . . . . ?
C13B C14 C15A C16A 26.7(13) . . . . ?
C13A C14 C15A C16A -6.5(13) . . . . ?
C12A N2 C16A C15A -3.2(12) . . . . ?
C12B N2 C16A C15A -31.5(12) . . . . ?
C16B N2 C16A C15A 72.6(11) . . . . ?
Ru1 N2 C16A C15A 176.4(7) . . . . ?
C14 C15A C16A N2 6.6(15) . . . . ?
C12A N2 C12B C13B -94.2(13) . . . . ?
C16A N2 C12B C13B 23.3(13) . . . . ?
C16B N2 C12B C13B -8.8(13) . . . . ?
Ru1 N2 C12B C13B 176.2(8) . . . . ?
C15B C14 C13B C12B -6.8(14) . . . . ?
C15A C14 C13B C12B -34.0(12) . . . . ?
C13A C14 C13B C12B 69.6(10) . . . . ?
N2 C12B C13B C14 10.1(15) . . . . ?
C13B C14 C15B C16B 2.8(14) . . . . ?
C15A C14 C15B C16B 77.9(12) . . . . ?
C13A C14 C15B C16B -29.0(13) . . . . ?
C14 C15B C16B N2 -1.5(16) . . . . ?
C12A N2 C16B C15B 33.2(12) . . . . ?
C16A N2 C16B C15B -85.4(12) . . . . ?
C12B N2 C16B C15B 4.4(13) . . . . ?
Ru1 N2 C16B C15B 179.1(7) . . . . ?
Ru1 N3 C17 C18 159(13) . . . . ?
